data_7046254
loop_
_publ_author_name
'Huang, Yong'
'Kou, Xin'
'Duan, Yu-Lai'
'Ding, Fei-Fei'
'Yin, Yi-Fan'
'Wang, Wei'
'Yang, Ying'

_publ_section_title
;
 Magnesium and zinc complexes bearing NNO-tridentate ketiminate ligands:
 synthesis, structures and catalysis in the ring-opening polymerization of
 lactides.
;
_journal_issue 24
_journal_name_full 'Dalton transactions (Cambridge, England : 2003)'
_journal_page_first 8121
_journal_page_last 8133
_journal_paper_doi 10.1039/c8dt00888d
_journal_volume 47
_journal_year 2018
_chemical_formula_moiety 'C46 H56 Mg2 N8 O4'
_chemical_formula_sum 'C46 H56 Mg2 N8 O4'
_chemical_formula_weight 833.60
_space_group_crystal_system triclinic
_space_group_IT_number 2
_space_group_name_Hall '-P 1'
_space_group_name_H-M_alt 'P -1'
_symmetry_space_group_name_Hall '-P 1'
_symmetry_space_group_name_H-M 'P -1'
_atom_sites_solution_hydrogens geom
_atom_sites_solution_primary direct
_atom_sites_solution_secondary difmap
_audit_creation_method SHELXL-2014/7
_audit_update_record
;
2018-04-16 deposited with the CCDC.
2018-05-08 downloaded from the CCDC.
;
_cell_angle_alpha 87.612(2)
_cell_angle_beta 78.857(2)
_cell_angle_gamma 67.979(2)
_cell_formula_units_Z 1
_cell_length_a 9.2905(4)
_cell_length_b 11.3860(5)
_cell_length_c 11.8181(5)
_cell_measurement_reflns_used 987
_cell_measurement_temperature 296(2)
_cell_measurement_theta_max 26.170
_cell_measurement_theta_min 2.409
_cell_volume 1136.44(9)
_computing_cell_refinement 'Bruker SMART'
_computing_data_collection 'Bruker SMART'
_computing_data_reduction 'Bruker SAINT'
_computing_molecular_graphics 'Bruker SHELXTL'
_computing_publication_material 'Bruker SHELXTL'
_computing_structure_refinement 'SHELXL-2014/7 (Sheldrick, 2014)'
_computing_structure_solution 'Bruker SHELXTL'
_diffrn_ambient_temperature 296(2)
_diffrn_measured_fraction_theta_full 0.995
_diffrn_measured_fraction_theta_max 0.995
_diffrn_measurement_device_type 'Bruker APEX-II CCD'
_diffrn_measurement_method 'phi and omega scans'
_diffrn_radiation_type MoK\a
_diffrn_radiation_wavelength 0.71073
_diffrn_reflns_av_R_equivalents 0.0250
_diffrn_reflns_av_unetI/netI 0.0603
_diffrn_reflns_Laue_measured_fraction_full 0.995
_diffrn_reflns_Laue_measured_fraction_max 0.995
_diffrn_reflns_limit_h_max 10
_diffrn_reflns_limit_h_min -11
_diffrn_reflns_limit_k_max 13
_diffrn_reflns_limit_k_min -12
_diffrn_reflns_limit_l_max 14
_diffrn_reflns_limit_l_min -13
_diffrn_reflns_number 6014
_diffrn_reflns_point_group_measured_fraction_full 0.995
_diffrn_reflns_point_group_measured_fraction_max 0.995
_diffrn_reflns_theta_full 25.048
_diffrn_reflns_theta_max 25.048
_diffrn_reflns_theta_min 1.757
_exptl_absorpt_coefficient_mu 0.104
_exptl_absorpt_correction_T_max 0.992
_exptl_absorpt_correction_T_min 0.988
_exptl_absorpt_correction_type multi-scan
_exptl_crystal_colour colorless
_exptl_crystal_density_diffrn 1.218
_exptl_crystal_density_method 'not measured'
_exptl_crystal_description block
_exptl_crystal_F_000 444
_exptl_crystal_size_max 0.12
_exptl_crystal_size_mid 0.10
_exptl_crystal_size_min 0.08
_refine_diff_density_max 0.741
_refine_diff_density_min -0.701
_refine_diff_density_rms 0.055
_refine_ls_extinction_method none
_refine_ls_goodness_of_fit_ref 1.005
_refine_ls_hydrogen_treatment constr
_refine_ls_matrix_type full
_refine_ls_number_parameters 280
_refine_ls_number_reflns 3988
_refine_ls_number_restraints 1
_refine_ls_restrained_S_all 1.265
_refine_ls_R_factor_all 0.1365
_refine_ls_R_factor_gt 0.0748
_refine_ls_shift/su_max 0.000
_refine_ls_shift/su_mean 0.000
_refine_ls_structure_factor_coef Fsqd
_refine_ls_weighting_details 'w=1/[\s^2^(Fo^2^)+(0.0200P)^2^+2.1000P] where P=(Fo^2^+2Fc^2^)/3'
_refine_ls_weighting_scheme calc
_refine_ls_wR_factor_gt 0.1454
_refine_ls_wR_factor_ref 0.1620
_reflns_Friedel_coverage 0.000
_reflns_number_gt 2222
_reflns_number_total 3988
_reflns_threshold_expression 'I > 2\s(I)'
_cod_data_source_file c8dt00888d2.cif
_cod_data_source_block hy43m
_cod_depositor_comments 'Adding full bibliography for 7046254--7046259.cif.'
_cod_database_code 7046254
_shelx_shelxl_version_number 2014/7
_shelx_space_group_comment
;
The symmetry employed for this shelxl refinement is uniquely defined
by the following loop, which should always be used as a source of
symmetry information in preference to the above space-group names.
They are only intended as comments.
;

loop_
_space_group_symop_operation_xyz
'x, y, z'
'-x, -y, -z'

loop_
_atom_site_label
_atom_site_type_symbol
_atom_site_fract_x
_atom_site_fract_y
_atom_site_fract_z
_atom_site_U_iso_or_equiv
_atom_site_adp_type
_atom_site_occupancy
_atom_site_site_symmetry_order
_atom_site_calc_flag
_atom_site_refinement_flags_posn
_atom_site_refinement_flags_adp
_atom_site_refinement_flags_occupancy
_atom_site_disorder_assembly
_atom_site_disorder_group
Mg1 Mg 0.01328(17) 0.94438(13) 0.38548(12) 0.0495(4) Uani 1 1 d . . . . .
O1 O 0.0904(3) 1.0441(3) 0.2652(2) 0.0547(8) Uani 1 1 d . . . . .
O2 O 0.1548(3) 0.9490(3) 0.4904(2) 0.0521(7) Uani 1 1 d . . . . .
N1 N 0.0331(4) 1.2058(3) 0.1352(3) 0.0601(10) Uani 1 1 d . . . . .
N2 N -0.0674(5) 1.2531(4) 0.0560(3) 0.0706(11) Uani 1 1 d . . . . .
N3 N -0.1211(4) 0.9167(4) 0.2664(3) 0.0594(10) Uani 1 1 d . . . . .
N4 N 0.0278(4) 0.7459(3) 0.4201(3) 0.0579(9) Uani 1 1 d . . . . .
C1 C -0.1490(5) 1.1797(5) 0.0623(4) 0.0619(12) Uani 1 1 d . . . . .
C2 C -0.1101(5) 1.0849(4) 0.1454(3) 0.0513(11) Uani 1 1 d . . . . .
C3 C 0.0100(5) 1.1039(4) 0.1907(3) 0.0522(11) Uani 1 1 d . . . . .
C4 C 0.1397(6) 1.2645(4) 0.1448(4) 0.0599(12) Uani 1 1 d . . . . .
C5 C 0.2623(6) 1.2114(5) 0.2020(4) 0.0722(14) Uani 1 1 d . . . . .
H5A H 0.2776 1.1337 0.2362 0.087 Uiso 1 1 calc R U . . .
C6 C 0.3641(7) 1.2728(6) 0.2094(5) 0.0892(17) Uani 1 1 d . . . . .
H6A H 0.4458 1.2370 0.2500 0.107 Uiso 1 1 calc R U . . .
C7 C 0.3448(8) 1.3856(6) 0.1572(6) 0.0943(19) Uani 1 1 d . . . . .
H7A H 0.4133 1.4267 0.1617 0.113 Uiso 1 1 calc R U . . .
C8 C 0.2258(10) 1.4366(6) 0.0994(6) 0.107(2) Uani 1 1 d . . . . .
H8A H 0.2133 1.5129 0.0632 0.128 Uiso 1 1 calc R U . . .
C9 C 0.1223(8) 1.3786(5) 0.0927(5) 0.0916(18) Uani 1 1 d . . . . .
H9A H 0.0401 1.4161 0.0528 0.110 Uiso 1 1 calc R U . . .
C10 C -0.2638(6) 1.2205(5) -0.0221(4) 0.0915(18) Uani 1 1 d . . . . .
H10A H -0.3222 1.1658 -0.0162 0.137 Uiso 1 1 calc DR U . . .
H10B H -0.3359 1.3063 -0.0036 0.137 Uiso 1 1 calc R U . . .
H10C H -0.2053 1.2150 -0.0994 0.137 Uiso 1 1 calc R U . . .
C11 C -0.1647(5) 0.9831(4) 0.1784(4) 0.0544(11) Uani 1 1 d . . . . .
C12 C -0.2660(6) 0.9430(5) 0.1123(4) 0.0851(17) Uani 1 1 d . . . . .
H12A H -0.2909 0.9985 0.0495 0.128 Uiso 1 1 calc DR U . . .
H12B H -0.2085 0.8575 0.0826 0.128 Uiso 1 1 calc R U . . .
H12C H -0.3620 0.9478 0.1633 0.128 Uiso 1 1 calc R U . . .
C13 C -0.1693(6) 0.8079(5) 0.2931(4) 0.0789(15) Uani 1 1 d . . . . .
H13A H -0.1135 0.7416 0.2338 0.095 Uiso 1 1 calc R U . . .
H13B H -0.2819 0.8337 0.2955 0.095 Uiso 1 1 calc R U . . .
C14 C -0.1302(6) 0.7581(5) 0.4105(5) 0.0789(15) Uani 1 1 d . . . . .
H14A H -0.2063 0.8157 0.4713 0.095 Uiso 1 1 calc R U . . .
H14B H -0.1394 0.6761 0.4210 0.095 Uiso 1 1 calc R U . . .
C15 C 0.0524(6) 0.7088(5) 0.5380(4) 0.0820(16) Uani 1 1 d . . . . .
H15A H 0.1571 0.7006 0.5449 0.123 Uiso 1 1 calc R U . . .
H15B H -0.0240 0.7725 0.5925 0.123 Uiso 1 1 calc R U . . .
H15C H 0.0403 0.6292 0.5533 0.123 Uiso 1 1 calc R U . . .
C16 C 0.1479(7) 0.6489(5) 0.3385(5) 0.0968(19) Uani 1 1 d . . . . .
H16A H 0.2513 0.6428 0.3467 0.145 Uiso 1 1 calc R U . . .
H16B H 0.1378 0.5687 0.3541 0.145 Uiso 1 1 calc R U . . .
H16C H 0.1334 0.6717 0.2612 0.145 Uiso 1 1 calc R U . . .
C17 C 0.314(3) 0.9357(18) 0.4599(16) 0.056(4) Uani 0.5 1 d . . P A 1
H17A H 0.3508 0.9492 0.5277 0.067 Uiso 0.5 1 calc R U P A 1
H17B H 0.3238 0.9987 0.4044 0.067 Uiso 0.5 1 calc R U P A 1
C17' C 0.318(3) 0.893(2) 0.4988(18) 0.089(6) Uani 0.5 1 d . . P A 2
H17C H 0.3260 0.8527 0.5724 0.107 Uiso 0.5 1 calc R U P A 2
H17D H 0.3589 0.9602 0.4979 0.107 Uiso 0.5 1 calc R U P A 2
C18 C 0.4172(5) 0.7993(5) 0.4060(5) 0.0668(13) Uani 1 1 d . . . . .
C19 C 0.4995(7) 0.6899(7) 0.4539(6) 0.0973(19) Uani 1 1 d . . . . .
H19A H 0.4899 0.6861 0.5336 0.117 Uiso 1 1 calc R U . . .
C20 C 0.5971(8) 0.5846(7) 0.3849(9) 0.120(3) Uani 1 1 d . . . . .
H20A H 0.6523 0.5100 0.4183 0.143 Uiso 1 1 calc R U . . .
C21 C 0.6127(8) 0.5897(7) 0.2675(8) 0.115(3) Uani 1 1 d . . . . .
H21A H 0.6796 0.5189 0.2211 0.138 Uiso 1 1 calc R U . . .
C22 C 0.5313(7) 0.6972(7) 0.2192(6) 0.0954(19) Uani 1 1 d . . . . .
H22A H 0.5410 0.7008 0.1394 0.114 Uiso 1 1 calc R U . . .
C23 C 0.4342(6) 0.8010(5) 0.2879(5) 0.0734(14) Uani 1 1 d . . . . .
H23A H 0.3781 0.8748 0.2538 0.088 Uiso 1 1 calc R U . . .

loop_
_atom_site_aniso_label
_atom_site_aniso_U_11
_atom_site_aniso_U_22
_atom_site_aniso_U_33
_atom_site_aniso_U_23
_atom_site_aniso_U_13
_atom_site_aniso_U_12
Mg1 0.0515(8) 0.0571(9) 0.0462(8) 0.0090(6) -0.0135(6) -0.0263(7)
O1 0.0594(18) 0.0632(19) 0.0505(17) 0.0178(15) -0.0202(15) -0.0299(15)
O2 0.0435(17) 0.0645(19) 0.0493(17) 0.0095(14) -0.0131(13) -0.0199(15)
N1 0.070(3) 0.065(2) 0.050(2) 0.0145(19) -0.0148(19) -0.029(2)
N2 0.077(3) 0.076(3) 0.057(2) 0.020(2) -0.020(2) -0.024(2)
N3 0.062(2) 0.072(3) 0.058(2) 0.011(2) -0.0203(19) -0.037(2)
N4 0.057(2) 0.057(2) 0.061(2) 0.0019(19) -0.0102(19) -0.0235(19)
C1 0.056(3) 0.069(3) 0.049(3) 0.008(2) -0.012(2) -0.009(3)
C2 0.052(3) 0.058(3) 0.038(2) 0.006(2) -0.013(2) -0.013(2)
C3 0.059(3) 0.056(3) 0.040(2) 0.006(2) -0.007(2) -0.022(2)
C4 0.071(3) 0.058(3) 0.047(3) 0.000(2) -0.001(2) -0.025(3)
C5 0.071(3) 0.064(3) 0.084(4) 0.014(3) -0.011(3) -0.032(3)
C6 0.084(4) 0.090(4) 0.102(4) -0.007(3) -0.007(3) -0.047(4)
C7 0.109(5) 0.078(4) 0.105(5) -0.020(4) 0.009(4) -0.057(4)
C8 0.165(7) 0.072(4) 0.104(5) 0.012(4) -0.025(5) -0.069(5)
C9 0.130(5) 0.065(4) 0.091(4) 0.018(3) -0.034(4) -0.045(4)
C10 0.070(4) 0.127(5) 0.067(3) 0.010(3) -0.024(3) -0.020(3)
C11 0.048(3) 0.065(3) 0.049(3) -0.005(2) -0.009(2) -0.019(2)
C12 0.076(4) 0.127(5) 0.066(3) -0.005(3) -0.030(3) -0.045(3)
C13 0.086(4) 0.090(4) 0.090(4) 0.021(3) -0.038(3) -0.057(3)
C14 0.078(4) 0.075(4) 0.100(4) 0.018(3) -0.023(3) -0.046(3)
C15 0.106(4) 0.068(3) 0.080(4) 0.025(3) -0.030(3) -0.038(3)
C16 0.097(4) 0.074(4) 0.111(5) -0.017(3) 0.014(4) -0.037(3)
C17 0.047(7) 0.062(10) 0.060(11) 0.001(6) -0.015(7) -0.022(7)
C17' 0.058(8) 0.12(2) 0.084(15) -0.007(10) -0.021(11) -0.016(12)
C18 0.038(3) 0.084(4) 0.080(4) -0.005(3) -0.019(3) -0.020(3)
C19 0.071(4) 0.126(6) 0.106(5) 0.036(5) -0.033(4) -0.045(4)
C20 0.082(5) 0.077(5) 0.203(9) 0.044(6) -0.058(6) -0.021(4)
C21 0.063(4) 0.095(6) 0.180(8) -0.047(6) -0.015(5) -0.020(4)
C22 0.066(4) 0.123(6) 0.099(5) -0.022(4) -0.014(3) -0.035(4)
C23 0.055(3) 0.081(4) 0.087(4) 0.005(3) -0.029(3) -0.022(3)

loop_
_atom_type_symbol
_atom_type_description
_atom_type_scat_dispersion_real
_atom_type_scat_dispersion_imag
_atom_type_scat_source
C C 0.0033 0.0016 'International Tables Vol C Tables 4.2.6.8 and 6.1.1.4'
H H 0.0000 0.0000 'International Tables Vol C Tables 4.2.6.8 and 6.1.1.4'
N N 0.0061 0.0033 'International Tables Vol C Tables 4.2.6.8 and 6.1.1.4'
O O 0.0106 0.0060 'International Tables Vol C Tables 4.2.6.8 and 6.1.1.4'
Mg Mg 0.0486 0.0363 'International Tables Vol C Tables 4.2.6.8 and 6.1.1.4'

loop_
_geom_angle_atom_site_label_1
_geom_angle_atom_site_label_2
_geom_angle_atom_site_label_3
_geom_angle
_geom_angle_site_symmetry_1
_geom_angle_site_symmetry_3
O1 Mg1 O2 113.13(13) . 2_576
O1 Mg1 O2 94.69(12) . .
O2 Mg1 O2 83.27(12) 2_576 .
O1 Mg1 N3 86.87(13) . .
O2 Mg1 N3 102.20(14) 2_576 .
O2 Mg1 N3 173.22(16) . .
O1 Mg1 N4 140.82(15) . .
O2 Mg1 N4 105.38(13) 2_576 .
O2 Mg1 N4 96.76(13) . .
N3 Mg1 N4 78.03(14) . .
O1 Mg1 Mg1 108.47(11) . 2_576
O2 Mg1 Mg1 41.80(8) 2_576 2_576
O2 Mg1 Mg1 41.47(9) . 2_576
N3 Mg1 Mg1 143.84(13) . 2_576
N4 Mg1 Mg1 104.82(11) . 2_576
C3 O1 Mg1 122.7(3) . .
C17 O2 Mg1 129.4(9) . 2_576
C17' O2 Mg1 123.6(10) . 2_576
C17 O2 Mg1 127.4(8) . .
C17' O2 Mg1 139.3(11) . .
Mg1 O2 Mg1 96.73(12) 2_576 .
C3 N1 N2 111.2(4) . .
C3 N1 C4 130.7(4) . .
N2 N1 C4 118.1(4) . .
C1 N2 N1 105.3(4) . .
C11 N3 C13 117.9(4) . .
C11 N3 Mg1 128.8(3) . .
C13 N3 Mg1 113.2(3) . .
C14 N4 C16 111.2(4) . .
C14 N4 C15 109.1(4) . .
C16 N4 C15 108.4(4) . .
C14 N4 Mg1 100.4(3) . .
C16 N4 Mg1 115.0(3) . .
C15 N4 Mg1 112.4(3) . .
N2 C1 C2 112.7(4) . .
N2 C1 C10 110.8(4) . .
C2 C1 C10 136.6(5) . .
C3 C2 C1 104.6(4) . .
C3 C2 C11 123.5(4) . .
C1 C2 C11 131.8(4) . .
O1 C3 N1 122.3(4) . .
O1 C3 C2 131.5(4) . .
N1 C3 C2 106.2(4) . .
C5 C4 C9 118.4(5) . .
C5 C4 N1 122.5(4) . .
C9 C4 N1 119.1(5) . .
C4 C5 C6 120.4(5) . .
C4 C5 H5A 119.8 . .
C6 C5 H5A 119.8 . .
C7 C6 C5 120.2(6) . .
C7 C6 H6A 119.9 . .
C5 C6 H6A 119.9 . .
C8 C7 C6 119.3(6) . .
C8 C7 H7A 120.4 . .
C6 C7 H7A 120.4 . .
C7 C8 C9 121.4(6) . .
C7 C8 H8A 119.3 . .
C9 C8 H8A 119.3 . .
C8 C9 C4 120.2(6) . .
C8 C9 H9A 119.9 . .
C4 C9 H9A 119.9 . .
C1 C10 H10A 109.5 . .
C1 C10 H10B 109.5 . .
H10A C10 H10B 109.5 . .
C1 C10 H10C 109.5 . .
H10A C10 H10C 109.5 . .
H10B C10 H10C 109.5 . .
N3 C11 C2 119.1(4) . .
N3 C11 C12 116.8(4) . .
C2 C11 C12 124.0(4) . .
C11 C12 H12A 109.5 . .
C11 C12 H12B 109.5 . .
H12A C12 H12B 109.5 . .
C11 C12 H12C 109.5 . .
H12A C12 H12C 109.5 . .
H12B C12 H12C 109.5 . .
N3 C13 C14 108.8(4) . .
N3 C13 H13A 109.9 . .
C14 C13 H13A 109.9 . .
N3 C13 H13B 109.9 . .
C14 C13 H13B 109.9 . .
H13A C13 H13B 108.3 . .
N4 C14 C13 111.9(4) . .
N4 C14 H14A 109.2 . .
C13 C14 H14A 109.2 . .
N4 C14 H14B 109.2 . .
C13 C14 H14B 109.2 . .
H14A C14 H14B 107.9 . .
N4 C15 H15A 109.5 . .
N4 C15 H15B 109.5 . .
H15A C15 H15B 109.5 . .
N4 C15 H15C 109.5 . .
H15A C15 H15C 109.5 . .
H15B C15 H15C 109.5 . .
N4 C16 H16A 109.5 . .
N4 C16 H16B 109.5 . .
H16A C16 H16B 109.5 . .
N4 C16 H16C 109.5 . .
H16A C16 H16C 109.5 . .
H16B C16 H16C 109.5 . .
O2 C17 C18 109.9(12) . .
O2 C17 H17A 109.7 . .
C18 C17 H17A 109.7 . .
O2 C17 H17B 109.7 . .
C18 C17 H17B 109.7 . .
H17A C17 H17B 108.2 . .
O2 C17' C18 114.2(16) . .
O2 C17' H17C 108.7 . .
C18 C17' H17C 108.7 . .
O2 C17' H17D 108.7 . .
C18 C17' H17D 108.7 . .
H17C C17' H17D 107.6 . .
C19 C18 C23 118.0(5) . .
C19 C18 C17' 108.9(8) . .
C23 C18 C17' 133.0(8) . .
C19 C18 C17 131.7(8) . .
C23 C18 C17 110.0(7) . .
C18 C19 C20 120.4(6) . .
C18 C19 H19A 119.8 . .
C20 C19 H19A 119.8 . .
C21 C20 C19 120.2(7) . .
C21 C20 H20A 119.9 . .
C19 C20 H20A 119.9 . .
C22 C21 C20 119.9(7) . .
C22 C21 H21A 120.1 . .
C20 C21 H21A 120.1 . .
C21 C22 C23 119.7(6) . .
C21 C22 H22A 120.2 . .
C23 C22 H22A 120.2 . .
C22 C23 C18 121.8(5) . .
C22 C23 H23A 119.1 . .
C18 C23 H23A 119.1 . .

loop_
_geom_bond_atom_site_label_1
_geom_bond_atom_site_label_2
_geom_bond_distance
_geom_bond_site_symmetry_2
Mg1 O1 1.975(3) .
Mg1 O2 1.976(3) 2_576
Mg1 O2 1.989(3) .
Mg1 N3 2.157(4) .
Mg1 N4 2.238(4) .
Mg1 Mg1 2.964(3) 2_576
O1 C3 1.273(5) .
O2 C17 1.40(2) .
O2 C17' 1.43(2) .
O2 Mg1 1.976(3) 2_576
N1 C3 1.374(5) .
N1 N2 1.398(5) .
N1 C4 1.410(5) .
N2 C1 1.314(6) .
N3 C11 1.298(5) .
N3 C13 1.471(5) .
N4 C14 1.448(5) .
N4 C16 1.464(6) .
N4 C15 1.474(5) .
C1 C2 1.419(6) .
C1 C10 1.533(6) .
C2 C3 1.414(5) .
C2 C11 1.443(6) .
C4 C5 1.366(6) .
C4 C9 1.381(6) .
C5 C6 1.386(6) .
C5 H5A 0.9300 .
C6 C7 1.366(7) .
C6 H6A 0.9300 .
C7 C8 1.343(8) .
C7 H7A 0.9300 .
C8 C9 1.370(8) .
C8 H8A 0.9300 .
C9 H9A 0.9300 .
C10 H10A 0.9600 .
C10 H10B 0.9600 .
C10 H10C 0.9600 .
C11 C12 1.529(6) .
C12 H12A 0.9600 .
C12 H12B 0.9600 .
C12 H12C 0.9600 .
C13 C14 1.534(6) .
C13 H13A 0.9700 .
C13 H13B 0.9700 .
C14 H14A 0.9700 .
C14 H14B 0.9700 .
C15 H15A 0.9600 .
C15 H15B 0.9600 .
C15 H15C 0.9600 .
C16 H16A 0.9600 .
C16 H16B 0.9600 .
C16 H16C 0.9600 .
C17 C18 1.57(2) .
C17 H17A 0.9700 .
C17 H17B 0.9700 .
C17' C18 1.47(3) .
C17' H17C 0.9700 .
C17' H17D 0.9700 .
C18 C19 1.361(7) .
C18 C23 1.373(7) .
C19 C20 1.380(9) .
C19 H19A 0.9300 .
C20 C21 1.368(9) .
C20 H20A 0.9300 .
C21 C22 1.346(9) .
C21 H21A 0.9300 .
C22 C23 1.367(7) .
C22 H22A 0.9300 .
C23 H23A 0.9300 .
